data_4100510
_journal_name_full 'Journal of the American Chemical Society'
_journal_year 2005
_chemical_formula_sum 'C52 H60 N12 O12 S Zn'
_chemical_formula_weight 1136.00
_chemical_name_common Zn_120K_P4n
_space_group_IT_number 85
_symmetry_cell_setting tetragonal
_symmetry_space_group_name_Hall '-P 4a'
_symmetry_space_group_name_H-M 'P 4/n :2'
_cell_angle_alpha 90.00
_cell_angle_beta 90.00
_cell_angle_gamma 90.00
_cell_formula_units_Z 2
_cell_length_a 18.0760(5)
_cell_length_b 18.0760(5)
_cell_length_c 8.1208(3)
_cell_measurement_temperature 120(2)
_cell_volume 2653.41(14)
_diffrn_ambient_temperature 120(2)
_exptl_crystal_density_diffrn 1.422
_cod_original_sg_symbol_H-M 'P 4/n'
_cod_database_code 4100510

loop_
_symmetry_equiv_pos_as_xyz
'x, y, z'
'-y+1/2, x, z'
'-x+1/2, -y+1/2, z'
'y, -x+1/2, z'
'-x, -y, -z'
'y-1/2, -x, -z'
'x-1/2, y-1/2, -z'
'-y, x-1/2, -z'

loop_
_atom_site_label
_atom_site_type_symbol
_atom_site_fract_x
_atom_site_fract_y
_atom_site_fract_z
_atom_site_U_iso_or_equiv
_atom_site_adp_type
_atom_site_occupancy
_atom_site_symmetry_multiplicity
_atom_site_calc_flag
_atom_site_refinement_flags
_atom_site_disorder_assembly
_atom_site_disorder_group
Zn1 Zn 0.7500 0.7500 0.2401(5) 0.0105(10) Uani 1 4 d S . .
S2 S 0.7500 1.2500 0.5000 0.010(2) Uani 1 4 d S . .
O2 O 0.7500 0.7500 -0.0290(7) 0.0154(12) Uani 1 4 d S . .
N3 N 0.81931(11) 1.07414(10) 0.73328(18) 0.0184(4) Uani 1 1 d . A .
N2 N 0.77479(11) 1.03664(10) 0.48368(19) 0.0190(4) Uani 1 1 d . A .
C3 C 0.70959(16) 1.02083(14) 0.2308(3) 0.0199(5) Uani 1 1 d . A .
C9 C 0.86737(14) 1.13577(14) 1.1528(3) 0.0198(5) Uani 1 1 d . . .
C5 C 0.76115(14) 0.91217(13) 0.3559(3) 0.0160(5) Uani 1 1 d . A .
N1 N 0.73233(10) 0.86878(9) 0.23747(18) 0.0149(4) Uani 1 1 d . . .
C10 C 0.90962(14) 1.07745(14) 1.2151(3) 0.0202(5) Uani 1 1 d . . .
C1 C 0.69211(15) 0.89989(13) 0.1168(3) 0.0207(5) Uani 1 1 d . . .
C7 C 0.84753(13) 1.07046(13) 0.8954(3) 0.0173(5) Uani 1 1 d . . .
C8 C 0.83661(15) 1.13250(15) 0.9956(2) 0.0171(5) Uani 1 1 d . . .
C11 C 0.91824(17) 1.01466(15) 1.1157(3) 0.0256(6) Uani 1 1 d . . .
O1 O 0.7500 0.7500 0.5012(6) 0.0159(13) Uani 1 4 d S . .
C6 C 0.80197(17) 1.01589(14) 0.6349(3) 0.0241(6) Uani 1 1 d . . .
C2 C 0.68060(16) 0.97573(14) 0.1086(3) 0.0237(6) Uani 1 1 d . . .
C13 C 0.94704(17) 1.08210(18) 1.3807(3) 0.0291(6) Uani 1 1 d . . .
C4 C 0.74912(13) 0.98889(13) 0.3607(3) 0.0157(5) Uani 1 1 d . . .
O3B O 0.824(3) 0.9510(6) 0.664(3) 0.032(8) Uani 0.54(9) 1 d P A 2
C12 C 0.88795(16) 1.01054(15) 0.9577(3) 0.0244(6) Uani 1 1 d . . .
O4 O 0.71953(16) 1.18975(16) 0.3972(3) 0.0224(6) Uani 1 1 d . . .
O5 O 0.8439(4) 0.8065(3) 0.7319(6) 0.0169(11) Uani 0.50 1 d P . .
O3A O 0.791(2) 0.9522(8) 0.6899(18) 0.020(4) Uani 0.46(9) 1 d P A 1
H3N H 0.8112(3) 1.1265(3) 0.6863(6) 0.0279(11) Uani 1 1 d . . .
H5 H 0.7945(3) 0.8852(3) 0.4489(7) 0.0349(12) Uani 1 1 d . . .
H2N H 0.7653(3) 1.0913(3) 0.4617(6) 0.0307(11) Uani 1 1 d . . .
H8 H 0.8056(3) 1.1790(3) 0.9467(6) 0.0368(12) Uani 1 1 d . . .
H12 H 0.8970(4) 0.9624(3) 0.8835(7) 0.0481(17) Uani 1 1 d . . .
H9 H 0.8580(4) 1.1851(3) 1.2272(7) 0.0393(14) Uani 1 1 d . . .
H3 H 0.7013(4) 1.0800(3) 0.2276(7) 0.0389(14) Uani 1 1 d . . .
H11 H 0.9497(4) 0.9688(4) 1.1609(8) 0.0512(17) Uani 1 1 d . . .
H2 H 0.6483(4) 0.9991(3) 0.0072(7) 0.0458(16) Uani 1 1 d . . .
H1 H 0.6689(4) 0.8618(3) 0.0274(8) 0.0442(16) Uani 1 1 d . . .
H13C H 0.9211(5) 1.1226(5) 1.4597(8) 0.061(2) Uani 1 1 d . . .
H13B H 0.9432(5) 1.0308(5) 1.4472(9) 0.068(2) Uani 1 1 d . . .
H13A H 1.0038(5) 1.0966(7) 1.3701(8) 0.086(3) Uani 1 1 d . . .
H3O H 0.8907(6) 0.7801(7) 0.7164(14) 0.033(2) Uani 0.50 1 d P . .
H1O H 0.7864(6) 0.7728(7) 0.5757(11) 0.028(2) Uani 0.50 1 d P . .
H4O H 0.8488(7) 0.8600(6) 0.7128(13) 0.033(2) Uani 0.50 1 d P . .
H2O H 0.7869(6) 0.7718(9) -0.1016(11) 0.031(2) Uani 0.50 1 d P . .

loop_
_atom_site_aniso_label
_atom_site_aniso_U_11
_atom_site_aniso_U_22
_atom_site_aniso_U_33
_atom_site_aniso_U_23
_atom_site_aniso_U_13
_atom_site_aniso_U_12
Zn1 0.0109(16) 0.0109(16) 0.010(2) 0.000 0.000 0.000
S2 0.010(3) 0.010(3) 0.010(5) 0.000 0.000 0.000
O2 0.017(2) 0.017(2) 0.013(2) 0.000 0.000 0.000
N3 0.0250(10) 0.0126(9) 0.0175(7) -0.0009(6) -0.0030(6) -0.0003(8)
N2 0.0247(10) 0.0139(9) 0.0183(7) 0.0000(6) -0.0042(6) -0.0009(8)
C3 0.0274(13) 0.0133(12) 0.0191(10) 0.0009(8) -0.0059(9) 0.0025(11)
C9 0.0203(12) 0.0211(12) 0.0181(10) -0.0042(9) -0.0002(8) -0.0012(11)
C5 0.0201(12) 0.0120(11) 0.0159(10) -0.0007(8) -0.0027(8) -0.0002(10)
N1 0.0171(8) 0.0108(8) 0.0168(7) -0.0002(5) -0.0029(5) 0.0015(8)
C10 0.0202(12) 0.0231(13) 0.0174(10) -0.0009(9) -0.0006(8) 0.0007(11)
C1 0.0275(13) 0.0132(11) 0.0214(11) -0.0003(9) -0.0097(9) 0.0023(11)
C7 0.0206(12) 0.0144(11) 0.0169(10) -0.0023(8) -0.0011(8) -0.0007(10)
C8 0.0190(13) 0.0159(12) 0.0165(11) -0.0037(8) 0.0013(8) -0.0005(11)
C11 0.0343(15) 0.0195(13) 0.0230(11) -0.0019(9) -0.0025(10) 0.0058(12)
O1 0.020(2) 0.020(2) 0.008(2) 0.000 0.000 0.000
C6 0.0424(16) 0.0119(11) 0.0179(10) -0.0009(8) -0.0094(10) -0.0016(11)
C2 0.0325(14) 0.0134(11) 0.0253(11) 0.0004(9) -0.0126(10) 0.0031(11)
C13 0.0287(16) 0.0380(17) 0.0207(11) -0.0030(12) -0.0045(10) 0.0005(14)
C4 0.0192(12) 0.0112(11) 0.0166(10) -0.0009(8) -0.0019(8) 0.0019(10)
O3B 0.06(2) 0.007(3) 0.029(5) -0.002(3) -0.022(8) 0.002(5)
C12 0.0339(15) 0.0191(13) 0.0201(11) -0.0015(10) -0.0051(10) 0.0091(12)
O4 0.0173(14) 0.0197(14) 0.0303(13) -0.0101(11) -0.0049(11) -0.0009(12)
O5 0.018(3) 0.014(3) 0.019(2) 0.0031(19) -0.0007(19) 0.003(3)
O3A 0.026(11) 0.009(3) 0.024(4) 0.002(3) -0.006(5) -0.005(4)
H3N 0.038(3) 0.018(2) 0.028(2) 0.0017(18) -0.0029(19) -0.002(2)
H5 0.046(3) 0.027(3) 0.032(2) 0.001(2) -0.014(2) 0.007(2)
H2N 0.042(3) 0.018(3) 0.032(2) -0.0018(19) -0.007(2) 0.005(2)
H8 0.040(3) 0.036(3) 0.034(2) -0.004(2) -0.002(2) 0.009(3)
H12 0.077(5) 0.030(3) 0.037(3) -0.011(2) -0.013(3) 0.026(3)
H9 0.049(4) 0.031(3) 0.038(3) -0.012(2) -0.008(2) 0.009(3)
H3 0.057(4) 0.018(3) 0.042(3) -0.001(2) -0.016(2) 0.006(3)
H11 0.068(5) 0.043(4) 0.042(3) 0.001(3) -0.016(3) 0.018(4)
H2 0.065(4) 0.031(3) 0.042(3) 0.000(2) -0.027(3) 0.012(3)
H1 0.058(4) 0.027(3) 0.048(3) -0.001(2) -0.031(3) 0.002(3)
H13C 0.083(5) 0.067(5) 0.034(3) -0.021(3) -0.012(3) 0.021(4)
H13B 0.097(7) 0.058(5) 0.048(4) 0.009(3) -0.025(4) 0.003(5)
H13A 0.051(5) 0.169(11) 0.037(3) -0.007(4) -0.008(3) -0.029(6)
H3O 0.020(5) 0.034(6) 0.044(5) -0.008(5) 0.005(4) 0.000(5)
H1O 0.038(8) 0.027(7) 0.019(4) -0.001(4) -0.004(4) -0.008(5)
H4O 0.048(7) 0.013(5) 0.037(5) 0.001(4) 0.006(5) -0.003(5)
H2O 0.025(7) 0.044(9) 0.025(4) 0.001(5) 0.004(4) -0.005(6)

loop_
_geom_bond_atom_site_label_1
_geom_bond_atom_site_label_2
_geom_bond_distance
_geom_bond_site_symmetry_2
_geom_bond_publ_flag
Zn1 O1 2.120(6) . ?
Zn1 N1 2.1708(17) 2_655 ?
Zn1 N1 2.1708(17) 3_665 ?
Zn1 N1 2.1708(17) . ?
Zn1 N1 2.1708(17) 4_565 ?
Zn1 O2 2.186(7) . ?
S2 O4 1.478(3) . ?
S2 O4 1.478(3) 8_766 ?
S2 O4 1.478(3) 3_675 ?
S2 O4 1.478(3) 6_576 ?
O2 H2O 0.973(11) . ?
N3 C6 1.358(3) . ?
N3 C7 1.413(3) . ?
N3 H3N 1.030(5) . ?
N2 C6 1.375(3) . ?
N2 C4 1.399(3) . ?
N2 H2N 1.018(6) . ?
C3 C2 1.387(3) . ?
C3 C4 1.399(3) . ?
C3 H3 1.080(6) . ?
C9 C8 1.394(3) . ?
C9 C10 1.396(4) . ?
C9 H9 1.090(6) . ?
C5 N1 1.346(3) . ?
C5 C4 1.404(3) . ?
C5 H5 1.083(5) . ?
N1 C1 1.344(3) . ?
C10 C11 1.401(4) . ?
C10 C13 1.508(3) . ?
C1 C2 1.388(3) . ?
C1 H1 1.085(6) . ?
C7 C8 1.400(3) . ?
C7 C12 1.401(4) . ?
C8 H8 1.085(7) . ?
C11 C12 1.396(3) . ?
C11 H11 1.070(7) . ?
O1 H1O 0.984(11) . ?
C6 O3A 1.253(12) . ?
C6 O3B 1.260(15) . ?
C2 H2 1.093(6) . ?
C13 H13C 1.080(8) . ?
C13 H13B 1.075(9) . ?
C13 H13A 1.063(10) . ?
C12 H12 1.071(6) . ?
O5 H3O 0.979(15) . ?
O5 H4O 0.983(13) . ?
